data_7235153
loop_
_publ_author_name
'Benjamin P. Cherniawski'
'Steven A. Lopez'
'Edmund K. Burnett'
'Ilhan Yavuz'
'Lei Zhang'
'Sean R. Parkin'
'Kendall N. Houk'
'Alejandro L. Briseno'

_publ_section_title
;
 The effect of hexyl side chains on molecular conformations, crystal
 packing, and charge transport of oligothiophenes
;
_journal_name_full 'Journal of Materials Chemistry C'
_journal_page_first 582
_journal_page_last 588
_journal_paper_doi 10.1039/C6TC04612F
_journal_volume 5
_journal_year 2017
_chemical_formula_moiety 'C26 H32 S4'
_chemical_formula_sum 'C26 H32 S4'
_chemical_formula_weight 472.75
_space_group_crystal_system monoclinic
_space_group_IT_number 14
_space_group_name_Hall '-P 2yn'
_space_group_name_H-M_alt 'P 1 21/n 1'
_atom_sites_solution_hydrogens difmap
_atom_sites_solution_primary direct
_atom_sites_solution_secondary difmap
_cell_angle_alpha 90
_cell_angle_beta 98.5108(8)
_cell_angle_gamma 90
_cell_formula_units_Z 2
_cell_length_a 11.7048(2)
_cell_length_b 7.8063(2)
_cell_length_c 13.3837(3)
_cell_measurement_reflns_used 12997
_cell_measurement_temperature 90.0(2)
_cell_measurement_theta_max 27.48
_cell_measurement_theta_min 1.00
_cell_volume 1209.42(5)
_computing_cell_refinement '<i>SCALEPACK</i> (Otwinowski & Minor, 2006)'
_computing_data_collection '<i>COLLECT</i> (Nonius, 1998)'
_computing_data_reduction '<i>DENZO-SMN</i> (Otwinowski & Minor, 2006)'
_computing_molecular_graphics '<i>XP in SHELXTL</i> (Sheldrick, 2008)'
_computing_publication_material '<i>SHELX</i> (Sheldrick, 2008) and <i>CIFFIX</i> (Parkin, 2013)'
_computing_structure_refinement '<i>SHELXL-2014/7</i> (Sheldrick, 2015b)'
_computing_structure_solution '<i>SHELXT</i> (Sheldrick, 2015a)'
_diffrn_ambient_temperature 90.0(2)
_diffrn_detector_area_resol_mean 9.1
_diffrn_measured_fraction_theta_full 1.000
_diffrn_measured_fraction_theta_max 0.997
_diffrn_measurement_device_type 'Nonius KappaCCD diffractometer'
_diffrn_measurement_method '\f and \w scans at fixed \c = 55\%'
_diffrn_radiation_type MoK\a
_diffrn_radiation_wavelength 0.71073
_diffrn_reflns_av_R_equivalents 0.0420
_diffrn_reflns_av_unetI/netI 0.0287
_diffrn_reflns_Laue_measured_fraction_full 1.000
_diffrn_reflns_Laue_measured_fraction_max 0.997
_diffrn_reflns_limit_h_max 15
_diffrn_reflns_limit_h_min -15
_diffrn_reflns_limit_k_max 10
_diffrn_reflns_limit_k_min -10
_diffrn_reflns_limit_l_max 17
_diffrn_reflns_limit_l_min -17
_diffrn_reflns_number 21245
_diffrn_reflns_point_group_measured_fraction_full 1.000
_diffrn_reflns_point_group_measured_fraction_max 0.997
_diffrn_reflns_theta_full 25.242
_diffrn_reflns_theta_max 27.513
_diffrn_reflns_theta_min 2.159
_diffrn_source 'fine-focus sealed-tube'
_exptl_absorpt_coefficient_mu 0.405
_exptl_absorpt_correction_T_max 0.965
_exptl_absorpt_correction_T_min 0.828
_exptl_absorpt_correction_type multi-scan
_exptl_absorpt_process_details '<i>SADABS</i> (Krause et al., 2015)'
_exptl_crystal_colour colourless
_exptl_crystal_density_diffrn 1.298
_exptl_crystal_description slab
_exptl_crystal_F_000 504
_exptl_crystal_size_max 0.320
_exptl_crystal_size_mid 0.200
_exptl_crystal_size_min 0.070
_refine_diff_density_max 0.498
_refine_diff_density_min -0.412
_refine_diff_density_rms 0.073
_refine_ls_extinction_coef .
_refine_ls_extinction_method none
_refine_ls_goodness_of_fit_ref 1.105
_refine_ls_hydrogen_treatment constr
_refine_ls_matrix_type full
_refine_ls_number_parameters 147
_refine_ls_number_reflns 2769
_refine_ls_number_restraints 36
_refine_ls_restrained_S_all 1.100
_refine_ls_R_factor_all 0.0544
_refine_ls_R_factor_gt 0.0417
_refine_ls_shift/su_max 0.000
_refine_ls_shift/su_mean 0.000
_refine_ls_structure_factor_coef Fsqd
_refine_ls_weighting_details 'w=1/[\s^2^(Fo^2^)+(0.0593P)^2^+0.7106P] where P=(Fo^2^+2Fc^2^)/3'
_refine_ls_weighting_scheme calc
_refine_ls_wR_factor_gt 0.1042
_refine_ls_wR_factor_ref 0.1120
_reflns_Friedel_coverage 0.000
_reflns_Friedel_fraction_full .
_reflns_Friedel_fraction_max .
_reflns_number_gt 2248
_reflns_number_total 2769
_reflns_threshold_expression 'I > 2\s(I)'
_cod_data_source_file J-Mater-Chem-C-2017-5-582.cif
_cod_data_source_block k13159
_cod_original_sg_symbol_H-M 'P 21/n'
_cod_database_code 7235153
_shelx_space_group_comment
; 
The symmetry employed for this shelxl refinement is uniquely defined 
by the following loop, which should always be used as a source of 
symmetry information in preference to the above space-group names. 
They are only intended as comments. 
;
_shelx_estimated_absorpt_t_min 0.881
_shelx_estimated_absorpt_t_max 0.972
_exptl_absorpt_special_details
; 
In addition to absorption, multi-scan techniques also correct other slowly 
varying changes in scale factor over reciprocal space, such as those caused 
by x-ray beam inhomogeneity, goniometer imperfection, crystal decomposition, 
crystal longer than the x-ray beam cross section, absorption by the crystal 
mount etc.  These account, by and large, for much of the difference between 
estimated values of Tmin and Tmax and the _exptl_absorpt_correction_ values. 
;

loop_
_space_group_symop_operation_xyz
'x, y, z'
'-x+1/2, y+1/2, -z+1/2'
'-x, -y, -z'
'x-1/2, -y-1/2, z-1/2'

loop_
_atom_site_label
_atom_site_type_symbol
_atom_site_fract_x
_atom_site_fract_y
_atom_site_fract_z
_atom_site_U_iso_or_equiv
_atom_site_adp_type
_atom_site_occupancy
_atom_site_site_symmetry_order
_atom_site_calc_flag
_atom_site_refinement_flags_posn
_atom_site_refinement_flags_adp
_atom_site_refinement_flags_occupancy
_atom_site_disorder_assembly
_atom_site_disorder_group
S2 S 0.32074(4) 0.03393(6) 0.65571(4) 0.01887(15) Uani 1 1 d . . . . .
S1 S 0.38794(5) 0.43012(7) 0.59955(5) 0.01841(18) Uani 0.945(2) 1 d D U P A 1
C1 C 0.5443(3) 0.4528(3) 0.4846(3) 0.0163(5) Uani 0.945(2) 1 d D U P A 1
C2 C 0.5563(3) 0.2855(3) 0.52562(19) 0.0177(5) Uani 0.945(2) 1 d D U P A 1
H2 H 0.6116 0.2045 0.5101 0.021 Uiso 0.945(2) 1 calc R U P A 1
C3 C 0.47851(15) 0.2545(2) 0.59034(13) 0.0157(4) Uani 0.945(2) 1 d D U P A 1
S1' S 0.593(1) 0.2780(18) 0.5287(10) 0.01841(18) Uani 0.055(2) 1 d D U P A 2
C1' C 0.442(6) 0.522(7) 0.524(7) 0.0163(5) Uani 0.055(2) 1 d D U P A 2
C2' C 0.413(4) 0.399(4) 0.594(4) 0.0177(5) Uani 0.055(2) 1 d D U P A 2
H2' H 0.3562 0.4150 0.6366 0.021 Uiso 0.055(2) 1 calc R U P A 2
C3' C 0.47851(15) 0.2545(2) 0.59034(13) 0.0157(4) Uani 0.055(2) 1 d D U P A 2
C4 C 0.46128(16) 0.0983(2) 0.64566(14) 0.0169(4) Uani 1 1 d . . . . .
C5 C 0.54055(16) -0.0164(2) 0.69371(14) 0.0171(4) Uani 1 1 d . . . . .
C6 C 0.48599(17) -0.1554(3) 0.73719(14) 0.0209(4) Uani 1 1 d . . . . .
H6 H 0.5278 -0.2469 0.7723 0.025 Uiso 1 1 calc R U . . .
C7 C 0.36927(17) -0.1450(3) 0.72388(14) 0.0224(4) Uani 1 1 d . . . . .
H7 H 0.3203 -0.2265 0.7491 0.027 Uiso 1 1 calc R U . . .
C8 C 0.66959(16) 0.0010(2) 0.70260(14) 0.0183(4) Uani 1 1 d . . . . .
H8A H 0.7041 -0.0227 0.7733 0.022 Uiso 1 1 calc R U . . .
H8B H 0.6885 0.1207 0.6871 0.022 Uiso 1 1 calc R U . . .
C9 C 0.72451(16) -0.1192(2) 0.63246(14) 0.0187(4) Uani 1 1 d . . . . .
H9A H 0.7072 -0.2394 0.6484 0.022 Uiso 1 1 calc R U . . .
H9B H 0.6902 -0.0967 0.5616 0.022 Uiso 1 1 calc R U . . .
C10 C 0.85517(16) -0.0948(3) 0.64366(14) 0.0202(4) Uani 1 1 d . . . . .
H10A H 0.8877 -0.1051 0.7160 0.024 Uiso 1 1 calc R U . . .
H10B H 0.8715 0.0226 0.6216 0.024 Uiso 1 1 calc R U . . .
C11 C 0.91649(16) -0.2227(3) 0.58336(14) 0.0199(4) Uani 1 1 d . . . . .
H11A H 0.8833 -0.2147 0.5110 0.024 Uiso 1 1 calc R U . . .
H11B H 0.9026 -0.3403 0.6066 0.024 Uiso 1 1 calc R U . . .
C12 C 1.04669(16) -0.1907(3) 0.59476(15) 0.0211(4) Uani 1 1 d . . . . .
H12A H 1.0604 -0.0751 0.5685 0.025 Uiso 1 1 calc R U . . .
H12B H 1.0790 -0.1929 0.6674 0.025 Uiso 1 1 calc R U . . .
C13 C 1.11003(17) -0.3226(3) 0.53907(16) 0.0262(5) Uani 1 1 d . . . . .
H13A H 1.1040 -0.4357 0.5697 0.039 Uiso 1 1 calc R U . . .
H13B H 1.1916 -0.2904 0.5439 0.039 Uiso 1 1 calc R U . . .
H13C H 1.0752 -0.3264 0.4679 0.039 Uiso 1 1 calc R U . . .

loop_
_atom_site_aniso_label
_atom_site_aniso_U_11
_atom_site_aniso_U_22
_atom_site_aniso_U_33
_atom_site_aniso_U_23
_atom_site_aniso_U_13
_atom_site_aniso_U_12
S2 0.0172(2) 0.0185(3) 0.0218(3) 0.00085(18) 0.00565(18) -0.00061(18)
S1 0.0180(3) 0.0162(3) 0.0226(3) 0.0026(2) 0.0083(2) 0.0026(2)
C1 0.0151(13) 0.0161(12) 0.0185(13) 0.0005(10) 0.0047(8) -0.0005(11)
C2 0.0144(12) 0.0169(11) 0.0222(11) -0.0013(8) 0.0038(10) 0.0015(11)
C3 0.0156(9) 0.0146(9) 0.0165(8) -0.0013(7) 0.0008(7) 0.0003(7)
S1' 0.0180(3) 0.0162(3) 0.0226(3) 0.0026(2) 0.0083(2) 0.0026(2)
C1' 0.0151(13) 0.0161(12) 0.0185(13) 0.0005(10) 0.0047(8) -0.0005(11)
C2' 0.0144(12) 0.0169(11) 0.0222(11) -0.0013(8) 0.0038(10) 0.0015(11)
C3' 0.0156(9) 0.0146(9) 0.0165(8) -0.0013(7) 0.0008(7) 0.0003(7)
C4 0.0179(9) 0.0164(9) 0.0172(8) -0.0019(7) 0.0050(7) -0.0018(7)
C5 0.0188(9) 0.0163(9) 0.0164(9) -0.0023(7) 0.0034(7) -0.0007(7)
C6 0.0275(10) 0.0167(9) 0.0185(9) 0.0027(7) 0.0031(7) 0.0022(8)
C7 0.0272(10) 0.0192(10) 0.0216(10) 0.0014(8) 0.0064(8) -0.0013(8)
C8 0.0163(9) 0.0180(9) 0.0203(9) -0.0007(7) 0.0019(7) 0.0013(7)
C9 0.0191(9) 0.0176(9) 0.0192(9) -0.0003(7) 0.0021(7) 0.0007(8)
C10 0.0170(9) 0.0214(10) 0.0216(9) -0.0014(8) 0.0016(7) -0.0005(8)
C11 0.0180(9) 0.0192(10) 0.0226(9) 0.0008(8) 0.0029(7) 0.0002(8)
C12 0.0178(9) 0.0228(10) 0.0225(9) 0.0000(8) 0.0023(7) 0.0002(8)
C13 0.0205(10) 0.0277(11) 0.0310(11) -0.0009(9) 0.0053(8) -0.0003(9)

loop_
_atom_type_symbol
_atom_type_description
_atom_type_scat_dispersion_real
_atom_type_scat_dispersion_imag
_atom_type_scat_source
C C 0.0033 0.0016 'International Tables Vol C Tables 4.2.6.8 and 6.1.1.4'
H H 0.0000 0.0000 'International Tables Vol C Tables 4.2.6.8 and 6.1.1.4'
S S 0.1246 0.1234 'International Tables Vol C Tables 4.2.6.8 and 6.1.1.4'

loop_
_geom_angle_atom_site_label_1
_geom_angle_atom_site_label_2
_geom_angle_atom_site_label_3
_geom_angle
_geom_angle_site_symmetry_1
_geom_angle_site_symmetry_3
C7 S2 C4 91.94(9) . .
C1 S1 C3 91.56(10) 3_666 .
C1 C1 C2 114.2(3) 3_666 .
C1 C1 S1 110.4(2) 3_666 3_666
C2 C1 S1 135.3(2) . 3_666
C3 C2 C1 111.9(2) . .
C3 C2 H2 124.1 . .
C1 C2 H2 124.1 . .
C2 C3 C4 128.71(19) . .
C2 C3 S1 111.92(16) . .
C4 C3 S1 119.32(13) . .
C3' S1' C1' 97.9(18) . 3_666
C2' C1' C1' 115(3) . 3_666
C2' C1' S1' 144(3) . 3_666
C1' C1' S1' 101(3) 3_666 3_666
C3' C2' C1' 110(2) . .
C3' C2' H2' 124.9 . .
C1' C2' H2' 124.9 . .
C2' C3' C4 123.7(16) . .
C2' C3' S1' 114.5(17) . .
C4 C3' S1' 121.3(5) . .
C5 C4 C3' 130.32(17) . .
C5 C4 C3 130.32(17) . .
C5 C4 S2 110.74(14) . .
C3' C4 S2 118.93(14) . .
C3 C4 S2 118.93(14) . .
C4 C5 C6 111.93(17) . .
C4 C5 C8 125.25(17) . .
C6 C5 C8 122.80(17) . .
C7 C6 C5 113.91(18) . .
C7 C6 H6 123.0 . .
C5 C6 H6 123.0 . .
C6 C7 S2 111.47(15) . .
C6 C7 H7 124.3 . .
S2 C7 H7 124.3 . .
C5 C8 C9 113.80(15) . .
C5 C8 H8A 108.8 . .
C9 C8 H8A 108.8 . .
C5 C8 H8B 108.8 . .
C9 C8 H8B 108.8 . .
H8A C8 H8B 107.7 . .
C10 C9 C8 111.61(15) . .
C10 C9 H9A 109.3 . .
C8 C9 H9A 109.3 . .
C10 C9 H9B 109.3 . .
C8 C9 H9B 109.3 . .
H9A C9 H9B 108.0 . .
C9 C10 C11 114.13(16) . .
C9 C10 H10A 108.7 . .
C11 C10 H10A 108.7 . .
C9 C10 H10B 108.7 . .
C11 C10 H10B 108.7 . .
H10A C10 H10B 107.6 . .
C10 C11 C12 112.30(16) . .
C10 C11 H11A 109.1 . .
C12 C11 H11A 109.1 . .
C10 C11 H11B 109.1 . .
C12 C11 H11B 109.1 . .
H11A C11 H11B 107.9 . .
C13 C12 C11 112.94(16) . .
C13 C12 H12A 109.0 . .
C11 C12 H12A 109.0 . .
C13 C12 H12B 109.0 . .
C11 C12 H12B 109.0 . .
H12A C12 H12B 107.8 . .
C12 C13 H13A 109.5 . .
C12 C13 H13B 109.5 . .
H13A C13 H13B 109.5 . .
C12 C13 H13C 109.5 . .
H13A C13 H13C 109.5 . .
H13B C13 H13C 109.5 . .

loop_
_geom_bond_atom_site_label_1
_geom_bond_atom_site_label_2
_geom_bond_distance
_geom_bond_site_symmetry_2
S2 C7 1.719(2) .
S2 C4 1.7442(19) .
S1 C1 1.731(2) 3_666
S1 C3 1.7483(18) .
C1 C1 1.385(5) 3_666
C1 C2 1.416(3) .
C1 S1 1.731(2) 3_666
C2 C3 1.368(3) .
C2 H2 0.9500 .
C3 C4 1.456(3) .
S1' C3' 1.685(11) .
S1' C1' 1.74(3) 3_666
C1' C2' 1.41(2) .
C1' C1' 1.61(9) 3_666
C1' S1' 1.74(3) 3_666
C2' C3' 1.369(18) .
C2' H2' 0.9500 .
C3' C4 1.456(3) .
C4 C5 1.378(3) .
C5 C6 1.426(3) .
C5 C8 1.504(3) .
C6 C7 1.354(3) .
C6 H6 0.9500 .
C7 H7 0.9500 .
C8 C9 1.534(3) .
C8 H8A 0.9900 .
C8 H8B 0.9900 .
C9 C10 1.526(3) .
C9 H9A 0.9900 .
C9 H9B 0.9900 .
C10 C11 1.528(3) .
C10 H10A 0.9900 .
C10 H10B 0.9900 .
C11 C12 1.530(3) .
C11 H11A 0.9900 .
C11 H11B 0.9900 .
C12 C13 1.526(3) .
C12 H12A 0.9900 .
C12 H12B 0.9900 .
C13 H13A 0.9800 .
C13 H13B 0.9800 .
C13 H13C 0.9800 .

loop_
_geom_torsion_atom_site_label_1
_geom_torsion_atom_site_label_2
_geom_torsion_atom_site_label_3
_geom_torsion_atom_site_label_4
_geom_torsion
_geom_torsion_site_symmetry_1
_geom_torsion_site_symmetry_2
_geom_torsion_site_symmetry_3
_geom_torsion_site_symmetry_4
C1 C1 C2 C3 -1.9(7) 3_666 . . .
S1 C1 C2 C3 -179.5(4) 3_666 . . .
C1 C2 C3 C4 178.5(3) . . . .
C1 C2 C3 S1 1.1(3) . . . .
C1 S1 C3 C2 -0.1(2) 3_666 . . .
C1 S1 C3 C4 -177.8(2) 3_666 . . .
C1' C1' C2' C3' -11(13) 3_666 . . .
S1' C1' C2' C3' 175(10) 3_666 . . .
C1' C2' C3' C4 -174(5) . . . .
C1' C2' C3' S1' 14(6) . . . .
C1' S1' C3' C2' -10(5) 3_666 . . .
C1' S1' C3' C4 177(4) 3_666 . . .
C2' C3' C4 C5 -142(3) . . . .
S1' C3' C4 C5 29.5(6) . . . .
C2' C3' C4 S2 38(3) . . . .
S1' C3' C4 S2 -149.7(6) . . . .
C2 C3 C4 C5 39.5(3) . . . .
S1 C3 C4 C5 -143.29(18) . . . .
C2 C3 C4 S2 -139.7(2) . . . .
S1 C3 C4 S2 37.5(2) . . . .
C7 S2 C4 C5 0.03(15) . . . .
C7 S2 C4 C3' 179.35(15) . . . .
C7 S2 C4 C3 179.35(15) . . . .
C3' C4 C5 C6 -178.75(18) . . . .
C3 C4 C5 C6 -178.75(18) . . . .
S2 C4 C5 C6 0.5(2) . . . .
C3' C4 C5 C8 2.5(3) . . . .
C3 C4 C5 C8 2.5(3) . . . .
S2 C4 C5 C8 -178.26(14) . . . .
C4 C5 C6 C7 -0.9(2) . . . .
C8 C5 C6 C7 177.85(17) . . . .
C5 C6 C7 S2 0.9(2) . . . .
C4 S2 C7 C6 -0.55(16) . . . .
C4 C5 C8 C9 -105.0(2) . . . .
C6 C5 C8 C9 76.4(2) . . . .
C5 C8 C9 C10 179.35(16) . . . .
C8 C9 C10 C11 174.39(16) . . . .
C9 C10 C11 C12 178.58(16) . . . .
C10 C11 C12 C13 177.23(17) . . . .
